data_7213071
loop_
_publ_author_name
'Noh, Taehee'
'Jeon, Kyungmoon'
'Jeong, Youngmee'
'Jang, Shinho'
'Min, Kil Sik'

_publ_section_title
;
 Synthesis of 9-cyanophenanthrene--furan and --benzene cyclodimers and
 their reversion
;
_journal_issue 7
_journal_name_full 'Journal of the Chemical Society, Perkin Transactions 2'
_journal_page_first 1299
_journal_paper_doi 10.1039/a902714i
_journal_year 1999
_chemical_formula_sum 'C19 H13 N O'
_chemical_formula_weight 271.30
_chemical_name_systematic
; 
 ? 
;
_space_group_IT_number 29
_symmetry_space_group_name_Hall 'P 2c -2ac'
_symmetry_space_group_name_H-M 'P c a 21'
_atom_sites_solution_hydrogens geom
_atom_sites_solution_primary direct
_atom_sites_solution_secondary difmap
_audit_creation_method SHELXL
_cell_angle_alpha 90.00
_cell_angle_beta 90.00
_cell_angle_gamma 90.00
_cell_formula_units_Z 8
_cell_length_a 10.4032(12)
_cell_length_b 14.172(2)
_cell_length_c 18.893(2)
_cell_measurement_temperature 293(2)
_cell_volume 2785.5(6)
_computing_structure_refinement 'SHELXL-93 (Sheldrick, 1993)'
_computing_structure_solution 'SHELXS-86 (Sheldrick, 1990)'
_diffrn_ambient_temperature 293(2)
_diffrn_radiation_monochromator graphite
_diffrn_radiation_source 'fine-focus sealed tube'
_diffrn_radiation_type MoK\a
_diffrn_radiation_wavelength 0.71069
_diffrn_reflns_av_R_equivalents 0.0091
_diffrn_reflns_av_sigmaI/netI 0.0618
_diffrn_reflns_limit_h_max 12
_diffrn_reflns_limit_h_min 0
_diffrn_reflns_limit_k_max 16
_diffrn_reflns_limit_k_min -8
_diffrn_reflns_limit_l_max 22
_diffrn_reflns_limit_l_min 0
_diffrn_reflns_number 2583
_diffrn_reflns_theta_max 24.96
_diffrn_reflns_theta_min 2.16
_exptl_absorpt_coefficient_mu 0.080
_exptl_crystal_density_diffrn 1.294
_exptl_crystal_F_000 1136
_refine_diff_density_max 0.271
_refine_diff_density_min -0.155
_refine_diff_density_rms 0.041
_refine_ls_abs_structure_details 'Flack H D (1983), Acta Cryst. A39, 876-881'
_refine_ls_abs_structure_Flack 0.00
_refine_ls_extinction_method none
_refine_ls_goodness_of_fit_all 0.887
_refine_ls_goodness_of_fit_obs 1.119
_refine_ls_matrix_type full
_refine_ls_number_parameters 379
_refine_ls_number_reflns 2385
_refine_ls_number_restraints 1
_refine_ls_restrained_S_all 1.206
_refine_ls_restrained_S_obs 1.119
_refine_ls_R_factor_all 0.1153
_refine_ls_R_factor_obs 0.0529
_refine_ls_shift/esd_max -0.012
_refine_ls_shift/esd_mean 0.002
_refine_ls_structure_factor_coef Fsqd
_refine_ls_weighting_details 'w=1/[\s^2^(Fo^2^)+(0.0774P)^2^+0.0000P] where P=(Fo^2^+2Fc^2^)/3'
_refine_ls_weighting_scheme calc
_refine_ls_wR_factor_all 0.1757
_refine_ls_wR_factor_obs 0.1161
_reflns_number_observed 1356
_reflns_number_total 2535
_reflns_observed_criterion >2sigma(I)
_cod_data_source_file 902714isup1.cif
_cod_data_source_block no29
_cod_depositor_comments
;
The following automatic conversions were performed:

'_refine_ls_weighting_scheme' value 'calc
w=1/[\s^2^(Fo^2^)+(0.0774P)^2^+0.0000P] where P=(Fo^2^+2Fc^2^)/3' was
changed to 'calc'. New tag '_refine_ls_weighting_details' was
created. The value of the new tag was set to
'w=1/[\s^2^(Fo^2^)+(0.0774P)^2^+0.0000P] where P=(Fo^2^+2Fc^2^)/3'.

Automatic conversion script
Id: cif_fix_values 3143 2015-03-26 13:38:13Z robertas 
;
_cod_database_code 7213071

loop_
_symmetry_equiv_pos_as_xyz
'x, y, z'
'-x, -y, z+1/2'
'x+1/2, -y, z'
'-x+1/2, y, z+1/2'

loop_
_atom_site_aniso_label
_atom_site_aniso_U_11
_atom_site_aniso_U_22
_atom_site_aniso_U_33
_atom_site_aniso_U_23
_atom_site_aniso_U_13
_atom_site_aniso_U_12
C1A 0.033(3) 0.053(3) 0.046(3) -0.020(3) 0.003(3) -0.010(3)
C2A 0.064(4) 0.041(3) 0.061(4) -0.022(3) -0.002(4) 0.008(3)
C3A 0.041(3) 0.065(4) 0.054(4) -0.007(3) 0.004(3) 0.011(3)
C4A 0.088(5) 0.061(4) 0.041(4) -0.015(3) 0.004(4) 0.016(4)
C5A 0.077(5) 0.070(5) 0.075(6) -0.036(5) 0.008(5) 0.012(4)
C6A 0.024(3) 0.038(3) 0.021(3) 0.003(2) 0.003(3) 0.000(2)
C7A 0.042(3) 0.040(3) 0.048(3) 0.006(3) 0.005(3) 0.003(3)
C8A 0.056(4) 0.054(4) 0.073(5) -0.003(4) -0.016(4) 0.002(3)
C9A 0.074(5) 0.060(5) 0.070(6) 0.016(4) -0.014(4) -0.006(4)
C10A 0.063(4) 0.067(5) 0.077(6) -0.003(4) -0.015(4) -0.016(4)
C11A 0.073(5) 0.065(4) 0.058(4) -0.015(4) -0.006(4) 0.008(3)
C12A 0.033(3) 0.043(3) 0.047(3) -0.002(3) 0.003(3) 0.008(2)
C13A 0.040(3) 0.041(3) 0.040(3) -0.004(3) -0.003(3) 0.001(3)
C14A 0.049(4) 0.092(5) 0.061(5) -0.023(4) 0.008(4) 0.004(4)
C15A 0.060(5) 0.112(6) 0.042(5) -0.013(5) 0.015(4) -0.005(5)
C16A 0.059(5) 0.112(6) 0.051(4) 0.036(5) 0.021(4) 0.019(5)
C17A 0.051(4) 0.062(4) 0.054(4) 0.011(3) 0.011(4) -0.002(3)
C18A 0.041(4) 0.059(4) 0.042(4) -0.012(3) -0.002(3) -0.001(3)
C19A 0.047(5) 0.054(4) 0.052(5) -0.002(3) -0.006(4) 0.001(3)
O1A 0.098(4) 0.057(3) 0.073(4) 0.000(3) 0.016(3) 0.025(3)
N1A 0.074(5) 0.091(5) 0.035(4) -0.001(3) -0.010(4) 0.006(3)
C1B 0.061(4) 0.034(3) 0.041(3) -0.006(3) 0.014(3) -0.006(3)
C2B 0.060(4) 0.045(3) 0.041(3) -0.008(3) 0.018(3) 0.020(3)
C3B 0.053(4) 0.036(3) 0.053(4) 0.004(3) -0.003(3) 0.000(3)
C4B 0.057(4) 0.062(4) 0.095(6) 0.016(5) 0.007(4) 0.006(3)
C5B 0.076(5) 0.040(4) 0.063(5) 0.006(4) 0.015(4) 0.020(3)
C6B 0.038(4) 0.062(4) 0.058(5) 0.021(4) -0.001(4) -0.007(3)
C7B 0.048(4) 0.041(3) 0.047(4) 0.003(3) 0.025(3) 0.001(3)
C8B 0.075(5) 0.059(4) 0.055(4) -0.012(4) -0.001(4) -0.001(4)
C9B 0.064(5) 0.020(3) 0.133(8) -0.003(4) 0.002(5) -0.013(3)
C10B 0.085(5) 0.032(4) 0.116(7) 0.012(5) 0.005(5) 0.016(4)
C11B 0.077(5) 0.036(3) 0.084(5) 0.023(4) 0.033(4) 0.009(3)
C12B 0.054(4) 0.050(4) 0.060(4) 0.011(3) 0.023(3) 0.016(3)
C13B 0.033(3) 0.055(4) 0.044(4) -0.008(3) 0.001(3) 0.013(3)
C14B 0.086(6) 0.080(5) 0.047(4) 0.013(4) 0.011(4) 0.024(4)
C15B 0.061(6) 0.144(8) 0.045(5) -0.011(6) -0.019(4) 0.046(6)
C16B 0.081(6) 0.083(5) 0.067(6) -0.019(5) -0.023(5) 0.006(5)
C17B 0.060(5) 0.083(5) 0.066(5) -0.008(4) -0.005(4) -0.004(4)
C18B 0.029(3) 0.065(4) 0.048(4) -0.018(3) -0.007(3) 0.002(3)
C19B 0.050(4) 0.051(4) 0.026(3) 0.005(3) -0.003(4) 0.011(3)
O1B 0.099(4) 0.055(3) 0.076(4) -0.010(3) 0.005(3) 0.023(3)
N1B 0.077(5) 0.080(4) 0.050(4) 0.015(3) 0.005(4) -0.004(3)

loop_
_atom_site_label
_atom_site_type_symbol
_atom_site_fract_x
_atom_site_fract_y
_atom_site_fract_z
_atom_site_U_iso_or_equiv
_atom_site_thermal_displace_type
_atom_site_occupancy
_atom_site_calc_flag
_atom_site_refinement_flags
C1A C 0.2422(5) 0.0804(4) 0.1109(3) 0.0439(14) Uani 1 d .
H1A H 0.2952(5) 0.1284(4) 0.1341(3) 0.053 Uiso 1 calc R
C2A C 0.1065(6) 0.1160(4) 0.1013(4) 0.056(2) Uani 1 d .
H2A H 0.0646(6) 0.0900(4) 0.0591(4) 0.067 Uiso 1 calc R
C3A C 0.0601(6) 0.0702(4) 0.1696(3) 0.054(2) Uani 1 d .
H3A H -0.0207(6) 0.0352(4) 0.1653(3) 0.064 Uiso 1 calc R
C4A C 0.0542(7) 0.1529(5) 0.2175(3) 0.063(2) Uani 1 d .
H4A H 0.0438(7) 0.1506(5) 0.2663(3) 0.076 Uiso 1 calc R
C5A C 0.0664(8) 0.2307(6) 0.1790(5) 0.074(2) Uani 1 d .
H5A H 0.0596(8) 0.2905(6) 0.1990(5) 0.089 Uiso 1 calc R
C6A C 0.1841(6) 0.0071(3) 0.1692(3) 0.0278(15) Uani 1 d .
C7A C 0.1621(6) -0.0918(4) 0.1422(3) 0.0433(14) Uani 1 d .
C8A C 0.0918(6) -0.1508(4) 0.1850(4) 0.061(2) Uani 1 d .
H8A H 0.0633(6) -0.1293(4) 0.2288(4) 0.073 Uiso 1 calc R
C9A C 0.0627(8) -0.2425(6) 0.1635(5) 0.068(2) Uani 1 d .
H9A H 0.0153(8) -0.2838(6) 0.1913(5) 0.082 Uiso 1 calc R
C10A C 0.1084(7) -0.2667(5) 0.0994(5) 0.069(2) Uani 1 d .
H10A H 0.0882(7) -0.3268(5) 0.0830(5) 0.083 Uiso 1 calc R
C11A C 0.1822(6) -0.2111(4) 0.0558(4) 0.065(2) Uani 1 d .
H11A H 0.2115(6) -0.2338(4) 0.0125(4) 0.078 Uiso 1 calc R
C12A C 0.2127(5) -0.1179(4) 0.0785(3) 0.0412(14) Uani 1 d .
C13A C 0.2897(6) -0.0573(4) 0.0330(3) 0.0405(15) Uani 1 d .
C14A C 0.3468(6) -0.0884(5) -0.0317(4) 0.067(2) Uani 1 d .
H14A H 0.3318(6) -0.1497(5) -0.0471(4) 0.081 Uiso 1 calc R
C15A C 0.4238(7) -0.0299(7) -0.0722(4) 0.071(2) Uani 1 d .
H15A H 0.4607(7) -0.0531(7) -0.1135(4) 0.086 Uiso 1 calc R
C16A C 0.4461(7) 0.0587(7) -0.0531(4) 0.074(2) Uani 1 d .
H16A H 0.4982(7) 0.0973(7) -0.0807(4) 0.089 Uiso 1 calc R
C17A C 0.3896(6) 0.0940(5) 0.0101(4) 0.056(2) Uani 1 d .
H17A H 0.4080(6) 0.1554(5) 0.0241(4) 0.067 Uiso 1 calc R
C18A C 0.3100(6) 0.0411(5) 0.0503(4) 0.047(2) Uani 1 d .
C19A C 0.2588(9) 0.0070(4) 0.2377(5) 0.051(2) Uani 1 d .
O1A O 0.0897(5) 0.2182(3) 0.1078(3) 0.0759(15) Uani 1 d .
N1A N 0.3079(8) 0.0060(4) 0.2891(4) 0.067(2) Uani 1 d .
C1B C 0.4886(6) 0.5840(4) 0.3816(3) 0.0452(15) Uani 1 d .
H1B H 0.5399(6) 0.6341(4) 0.3596(3) 0.054 Uiso 1 calc R
C2B C 0.3479(6) 0.6181(4) 0.3959(3) 0.0483(15) Uani 1 d .
H2B H 0.3082(6) 0.5916(4) 0.4385(3) 0.058 Uiso 1 calc R
C3B C 0.3078(6) 0.5705(4) 0.3267(3) 0.0474(14) Uani 1 d .
H3B H 0.2309(6) 0.5308(4) 0.3297(3) 0.057 Uiso 1 calc R
C4B C 0.2959(6) 0.6538(5) 0.2809(5) 0.072(2) Uani 1 d .
H4B H 0.2814(6) 0.6528(5) 0.2323(5) 0.086 Uiso 1 calc R
C5B C 0.3091(7) 0.7299(5) 0.3198(4) 0.059(2) Uani 1 d .
H5B H 0.3024(7) 0.7898(5) 0.3000(4) 0.071 Uiso 1 calc R
C6B C 0.4412(8) 0.5151(5) 0.3271(5) 0.053(2) Uani 1 d .
C7B C 0.4230(6) 0.4159(4) 0.3541(3) 0.045(2) Uani 1 d .
C8B C 0.3499(6) 0.3509(5) 0.3091(4) 0.063(2) Uani 1 d .
H8B H 0.3181(6) 0.3697(5) 0.2653(4) 0.076 Uiso 1 calc R
C9B C 0.3304(7) 0.2618(4) 0.3342(6) 0.072(3) Uani 1 d .
H9B H 0.2847(7) 0.2203(4) 0.3055(6) 0.087 Uiso 1 calc R
C10B C 0.3717(7) 0.2295(5) 0.3963(5) 0.077(3) Uani 1 d .
H10B H 0.3577(7) 0.1674(5) 0.4102(5) 0.093 Uiso 1 calc R
C11B C 0.4359(7) 0.2923(4) 0.4390(4) 0.065(2) Uani 1 d .
H11B H 0.4623(7) 0.2708(4) 0.4832(4) 0.079 Uiso 1 calc R
C12B C 0.4653(6) 0.3867(4) 0.4214(4) 0.055(2) Uani 1 d .
C13B C 0.5407(6) 0.4529(5) 0.4652(3) 0.044(2) Uani 1 d .
C14B C 0.6008(7) 0.4187(5) 0.5285(4) 0.071(2) Uani 1 d .
H14B H 0.5897(7) 0.3568(5) 0.5436(4) 0.085 Uiso 1 calc R
C15B C 0.6769(8) 0.4824(8) 0.5667(5) 0.084(3) Uani 1 d .
H15B H 0.7178(8) 0.4618(8) 0.6076(5) 0.100 Uiso 1 calc R
C16B C 0.6921(8) 0.5695(7) 0.5465(4) 0.077(2) Uani 1 d .
H16B H 0.7411(8) 0.6099(7) 0.5743(4) 0.092 Uiso 1 calc R
C17B C 0.6385(6) 0.6028(5) 0.4863(4) 0.069(2) Uani 1 d .
H17B H 0.6542(6) 0.6641(5) 0.4711(4) 0.083 Uiso 1 calc R
C18B C 0.5587(6) 0.5423(5) 0.4476(4) 0.047(2) Uani 1 d .
C19B C 0.5050(8) 0.5129(4) 0.2594(4) 0.042(2) Uani 1 d .
O1B O 0.3322(5) 0.7187(3) 0.3878(3) 0.076(2) Uani 1 d .
N1B N 0.5680(8) 0.5165(4) 0.2081(4) 0.069(2) Uani 1 d .

loop_
_atom_type_symbol
_atom_type_description
_atom_type_scat_dispersion_real
_atom_type_scat_dispersion_imag
_atom_type_scat_source
C C 0.0033 0.0016 'International Tables Vol C Tables 4.2.6.8 and 6.1.1.4'
H H 0.0000 0.0000 'International Tables Vol C Tables 4.2.6.8 and 6.1.1.4'
N N 0.0061 0.0033 'International Tables Vol C Tables 4.2.6.8 and 6.1.1.4'
O O 0.0106 0.0060 'International Tables Vol C Tables 4.2.6.8 and 6.1.1.4'

loop_
_geom_angle_atom_site_label_1
_geom_angle_atom_site_label_2
_geom_angle_atom_site_label_3
_geom_angle
C18A C1A C2A 119.1(5)
C18A C1A C6A 117.8(5)
C2A C1A C6A 87.0(4)
C18A C1A H1A 110.3(3)
C2A C1A H1A 110.3(3)
C6A C1A H1A 110.3(3)
O1A C2A C1A 115.7(5)
O1A C2A C3A 108.2(5)
C1A C2A C3A 93.0(5)
O1A C2A H2A 112.8(3)
C1A C2A H2A 112.8(3)
C3A C2A H2A 112.8(3)
C4A C3A C2A 101.1(5)
C4A C3A C6A 119.2(6)
C2A C3A C6A 88.8(5)
C4A C3A H3A 114.6(4)
C2A C3A H3A 114.6(3)
C6A C3A H3A 114.6(3)
C5A C4A C3A 108.6(6)
C5A C4A H4A 125.7(4)
C3A C4A H4A 125.7(4)
C4A C5A O1A 116.4(7)
C4A C5A H5A 121.8(4)
O1A C5A H5A 121.8(5)
C19A C6A C7A 111.5(5)
C19A C6A C3A 114.8(5)
C7A C6A C3A 114.0(5)
C19A C6A C1A 112.9(5)
C7A C6A C1A 114.7(5)
C3A C6A C1A 86.8(4)
C12A C7A C8A 124.0(6)
C12A C7A C6A 119.5(5)
C8A C7A C6A 116.5(6)
C7A C8A C9A 120.7(8)
C7A C8A H8A 119.7(4)
C9A C8A H8A 119.7(5)
C10A C9A C8A 115.1(8)
C10A C9A H9A 122.5(5)
C8A C9A H9A 122.5(5)
C9A C10A C11A 126.2(8)
C9A C10A H10A 116.9(5)
C11A C10A H10A 116.9(5)
C10A C11A C12A 118.4(7)
C10A C11A H11A 120.8(5)
C12A C11A H11A 120.8(4)
C7A C12A C11A 115.6(6)
C7A C12A C13A 125.0(5)
C11A C12A C13A 119.4(5)
C14A C13A C18A 115.4(6)
C14A C13A C12A 123.6(5)
C18A C13A C12A 121.0(5)
C15A C14A C13A 122.0(7)
C15A C14A H14A 119.0(5)
C13A C14A H14A 119.0(4)
C16A C15A C14A 121.2(7)
C16A C15A H15A 119.4(4)
C14A C15A H15A 119.4(5)
C15A C16A C17A 119.3(7)
C15A C16A H16A 120.4(4)
C17A C16A H16A 120.4(5)
C18A C17A C16A 122.0(7)
C18A C17A H17A 119.0(4)
C16A C17A H17A 119.0(5)
C17A C18A C13A 119.8(6)
C17A C18A C1A 121.8(6)
C13A C18A C1A 118.4(5)
N1A C19A C6A 176.7(10)
C5A O1A C2A 103.3(6)
C6B C1B C18B 117.1(5)
C6B C1B C2B 90.7(5)
C18B C1B C2B 114.6(5)
C6B C1B H1B 111.0(4)
C18B C1B H1B 111.0(3)
C2B C1B H1B 111.0(3)
O1B C2B C3B 108.3(5)
O1B C2B C1B 113.2(5)
C3B C2B C1B 88.4(4)
O1B C2B H2B 114.7(3)
C3B C2B H2B 114.7(3)
C1B C2B H2B 114.7(3)
C4B C3B C2B 99.9(5)
C4B C3B C6B 118.1(5)
C2B C3B C6B 88.6(5)
C4B C3B H3B 115.3(4)
C2B C3B H3B 115.3(3)
C6B C3B H3B 115.3(3)
C5B C4B C3B 108.7(7)
C5B C4B H4B 125.7(5)
C3B C4B H4B 125.7(4)
C4B C5B O1B 117.8(7)
C4B C5B H5B 121.1(5)
O1B C5B H5B 121.1(4)
C19B C6B C1B 118.1(6)
C19B C6B C7B 109.8(6)
C1B C6B C7B 114.6(7)
C19B C6B C3B 114.1(6)
C1B C6B C3B 88.2(5)
C7B C6B C3B 110.6(6)
C12B C7B C8B 120.0(6)
C12B C7B C6B 122.8(6)
C8B C7B C6B 117.1(6)
C9B C8B C7B 117.3(7)
C9B C8B H8B 121.3(5)
C7B C8B H8B 121.3(4)
C10B C9B C8B 125.2(8)
C10B C9B H9B 117.4(5)
C8B C9B H9B 117.4(5)
C9B C10B C11B 116.9(7)
C9B C10B H10B 121.6(5)
C11B C10B H10B 121.6(5)
C10B C11B C12B 125.4(8)
C10B C11B H11B 117.3(5)
C12B C11B H11B 117.3(5)
C7B C12B C11B 115.1(7)
C7B C12B C13B 119.0(5)
C11B C12B C13B 125.8(6)
C18B C13B C14B 118.1(6)
C18B C13B C12B 122.9(5)
C14B C13B C12B 119.0(6)
C15B C14B C13B 117.3(7)
C15B C14B H14B 121.4(5)
C13B C14B H14B 121.4(5)
C16B C15B C14B 122.0(8)
C16B C15B H15B 119.0(6)
C14B C15B H15B 119.0(5)
C15B C16B C17B 121.8(8)
C15B C16B H16B 119.1(6)
C17B C16B H16B 119.1(5)
C16B C17B C18B 118.0(8)
C16B C17B H17B 121.0(5)
C18B C17B H17B 121.0(5)
C13B C18B C17B 122.7(6)
C13B C18B C1B 119.8(5)
C17B C18B C1B 117.6(6)
N1B C19B C6B 172.5(8)
C5B O1B C2B 104.1(5)

loop_
_geom_bond_atom_site_label_1
_geom_bond_atom_site_label_2
_geom_bond_distance
C1A C18A 1.455(9)
C1A C2A 1.510(8)
C1A C6A 1.632(8)
C1A H1A 0.98
C2A O1A 1.464(7)
C2A C3A 1.524(9)
C2A H2A 0.98
C3A C4A 1.480(8)
C3A C6A 1.570(8)
C3A H3A 0.98
C4A C5A 1.327(10)
C4A H4A 0.93
C5A O1A 1.377(10)
C5A H5A 0.93
C6A C19A 1.509(12)
C6A C7A 1.509(7)
C7A C12A 1.364(8)
C7A C8A 1.374(9)
C8A C9A 1.395(10)
C8A H8A 0.93
C9A C10A 1.345(12)
C9A H9A 0.93
C10A C11A 1.374(10)
C10A H10A 0.93
C11A C12A 1.425(8)
C11A H11A 0.93
C12A C13A 1.455(8)
C13A C14A 1.429(9)
C13A C18A 1.448(9)
C14A C15A 1.383(10)
C14A H14A 0.93
C15A C16A 1.327(11)
C15A H15A 0.93
C16A C17A 1.421(10)
C16A H16A 0.93
C17A C18A 1.352(9)
C17A H17A 0.93
C19A N1A 1.096(11)
C1B C6B 1.503(10)
C1B C18B 1.561(9)
C1B C2B 1.565(8)
C1B H1B 0.98
C2B O1B 1.442(6)
C2B C3B 1.529(8)
C2B H2B 0.98
C3B C4B 1.469(8)
C3B C6B 1.595(9)
C3B H3B 0.98
C4B C5B 1.313(10)
C4B H4B 0.93
C5B O1B 1.317(10)
C5B H5B 0.93
C6B C19B 1.441(12)
C6B C7B 1.507(8)
C7B C12B 1.408(9)
C7B C8B 1.466(9)
C8B C9B 1.363(9)
C8B H8B 0.93
C9B C10B 1.332(12)
C9B H9B 0.93
C10B C11B 1.374(10)
C10B H10B 0.93
C11B C12B 1.412(8)
C11B H11B 0.93
C12B C13B 1.477(9)
C13B C18B 1.323(10)
C13B C14B 1.434(9)
C14B C15B 1.400(11)
C14B H14B 0.93
C15B C16B 1.301(11)
C15B H15B 0.93
C16B C17B 1.352(12)
C16B H16B 0.93
C17B C18B 1.399(9)
C17B H17B 0.93
C19B N1B 1.171(11)

loop_
_geom_torsion_atom_site_label_1
_geom_torsion_atom_site_label_2
_geom_torsion_atom_site_label_3
_geom_torsion_atom_site_label_4
_geom_torsion
C18A C1A C2A O1A -111.8(6)
C6A C1A C2A O1A 127.7(6)
C18A C1A C2A C3A 136.3(6)
C6A C1A C2A C3A 15.9(4)
O1A C2A C3A C4A -15.3(6)
C1A C2A C3A C4A 103.0(5)
O1A C2A C3A C6A -134.8(5)
C1A C2A C3A C6A -16.6(4)
C2A C3A C4A C5A 11.8(7)
C6A C3A C4A C5A 106.6(7)
C3A C4A C5A O1A -4.2(10)
C4A C3A C6A C19A 27.1(8)
C2A C3A C6A C19A 129.1(5)
C4A C3A C6A C7A 157.5(6)
C2A C3A C6A C7A -100.4(6)
C4A C3A C6A C1A -86.8(6)
C2A C3A C6A C1A 15.3(4)
C18A C1A C6A C19A 107.3(6)
C2A C1A C6A C19A -131.1(5)
C18A C1A C6A C7A -22.1(8)
C2A C1A C6A C7A 99.5(5)
C18A C1A C6A C3A -137.0(5)
C2A C1A C6A C3A -15.5(4)
C19A C6A C7A C12A -117.6(6)
C3A C6A C7A C12A 110.3(6)
C1A C6A C7A C12A 12.4(8)
C19A C6A C7A C8A 61.6(8)
C3A C6A C7A C8A -70.4(7)
C1A C6A C7A C8A -168.3(5)
C12A C7A C8A C9A -2.9(10)
C6A C7A C8A C9A 177.8(6)
C7A C8A C9A C10A 0.1(11)
C8A C9A C10A C11A 2.0(12)
C9A C10A C11A C12A -1.3(11)
C8A C7A C12A C11A 3.5(9)
C6A C7A C12A C11A -177.3(5)
C8A C7A C12A C13A -178.7(6)
C6A C7A C12A C13A 0.6(8)
C10A C11A C12A C7A -1.4(8)
C10A C11A C12A C13A -179.4(6)
C7A C12A C13A C14A 176.7(6)
C11A C12A C13A C14A -5.5(8)
C7A C12A C13A C18A -5.1(8)
C11A C12A C13A C18A 172.7(6)
C18A C13A C14A C15A 4.5(10)
C12A C13A C14A C15A -177.3(6)
C13A C14A C15A C16A -1.2(12)
C14A C15A C16A C17A -0.1(12)
C15A C16A C17A C18A -2.3(11)
C16A C17A C18A C13A 5.8(10)
C16A C17A C18A C1A -173.7(6)
C14A C13A C18A C17A -6.6(9)
C12A C13A C18A C17A 175.0(6)
C14A C13A C18A C1A 172.9(6)
C12A C13A C18A C1A -5.5(8)
C2A C1A C18A C17A 94.9(8)
C6A C1A C18A C17A -162.0(6)
C2A C1A C18A C13A -84.5(7)
C6A C1A C18A C13A 18.6(8)
C7A C6A C19A N1A -82.3(109)
C3A C6A C19A N1A 49.3(109)
C1A C6A C19A N1A 146.8(106)
C4A C5A O1A C2A -5.9(9)
C1A C2A O1A C5A -89.4(7)
C3A C2A O1A C5A 13.2(7)
C6B C1B C2B O1B -125.0(6)
C18B C1B C2B O1B 114.6(6)
C6B C1B C2B C3B -15.8(4)
C18B C1B C2B C3B -136.2(5)
O1B C2B C3B C4B 10.4(6)
C1B C2B C3B C4B -103.5(5)
O1B C2B C3B C6B 128.7(5)
C1B C2B C3B C6B 14.8(4)
C2B C3B C4B C5B -7.3(7)
C6B C3B C4B C5B -101.0(8)
C3B C4B C5B O1B 1.5(10)
C18B C1B C6B C19B -110.2(7)
C2B C1B C6B C19B 131.6(6)
C18B C1B C6B C7B 21.5(9)
C2B C1B C6B C7B -96.8(6)
C18B C1B C6B C3B 133.4(5)
C2B C1B C6B C3B 15.1(4)
C4B C3B C6B C19B -35.0(9)
C2B C3B C6B C19B -135.6(6)
C4B C3B C6B C1B 85.1(7)
C2B C3B C6B C1B -15.5(4)
C4B C3B C6B C7B -159.3(6)
C2B C3B C6B C7B 100.1(7)
C19B C6B C7B C12B 126.2(6)
C1B C6B C7B C12B -9.3(9)
C3B C6B C7B C12B -107.1(7)
C19B C6B C7B C8B -58.2(8)
C1B C6B C7B C8B 166.3(5)
C3B C6B C7B C8B 68.6(8)
C12B C7B C8B C9B -2.6(9)
C6B C7B C8B C9B -178.4(6)
C7B C8B C9B C10B 0.5(12)
C8B C9B C10B C11B 1.8(13)
C9B C10B C11B C12B -2.3(11)
C8B C7B C12B C11B 2.2(8)
C6B C7B C12B C11B 177.7(6)
C8B C7B C12B C13B 179.0(5)
C6B C7B C12B C13B -5.5(8)
C10B C11B C12B C7B 0.2(9)
C10B C11B C12B C13B -176.3(6)
C7B C12B C13B C18B 7.7(8)
C11B C12B C13B C18B -175.9(6)
C7B C12B C13B C14B -170.3(5)
C11B C12B C13B C14B 6.1(9)
C18B C13B C14B C15B -1.3(9)
C12B C13B C14B C15B 176.8(6)
C13B C14B C15B C16B 0.8(12)
C14B C15B C16B C17B -2.1(14)
C15B C16B C17B C18B 3.8(12)
C14B C13B C18B C17B 3.2(9)
C12B C13B C18B C17B -174.8(7)
C14B C13B C18B C1B -176.4(6)
C12B C13B C18B C1B 5.6(8)
C16B C17B C18B C13B -4.5(10)
C16B C17B C18B C1B 175.2(6)
C6B C1B C18B C13B -20.7(8)
C2B C1B C18B C13B 83.7(6)
C6B C1B C18B C17B 159.7(6)
C2B C1B C18B C17B -95.9(7)
C1B C6B C19B N1B 17.0(57)
C7B C6B C19B N1B -116.8(53)
C3B C6B C19B N1B 118.5(53)
C4B C5B O1B C2B 5.5(9)
C3B C2B O1B C5B -9.9(7)
C1B C2B O1B C5B 86.4(7)
H14B C14B C17B H17B 78.7(148)
